data_4038398
loop_
_publ_author_name
'Hu, Wei'
'Li, Er-Qing'
'Duan, Zheng'
'Mathey, Fran\,cois'

_publ_section_title
;
 Concise Synthesis of Phospholene and Its P-Stereogenic Derivatives.
;
_journal_name_full 'The Journal of organic chemistry'
_journal_paper_doi 10.1021/acs.joc.0c00545
_journal_year 2020
_chemical_absolute_configuration ad
_chemical_formula_moiety '0.5(C44 H38 Au2 Cl2 O2 P2)'
_chemical_formula_sum 'C22 H19 Au Cl O P'
_chemical_formula_weight 562.76
_space_group_crystal_system tetragonal
_space_group_IT_number 90
_space_group_name_Hall 'P 4ab 2ab'
_space_group_name_H-M_alt 'P 4 21 2'
_atom_sites_solution_hydrogens mixed
_atom_sites_solution_primary direct
_audit_creation_date 2020-01-15
_audit_creation_method
;
Olex2 1.2
(compiled 2018.05.29 svn.r3508 for OlexSys, GUI svn.r5506)
;
_cell_angle_alpha 90
_cell_angle_beta 90
_cell_angle_gamma 90
_cell_formula_units_Z 16
_cell_length_a 25.9881(4)
_cell_length_b 25.9881(4)
_cell_length_c 13.3080(3)
_cell_measurement_reflns_used 7265
_cell_measurement_temperature 293(2)
_cell_measurement_theta_max 70.3800
_cell_measurement_theta_min 3.7110
_cell_volume 8988.0(3)
_computing_cell_refinement 'CrysAlisPro 1.171.40.53 (Rigaku OD, 2019)'
_computing_data_collection 'CrysAlisPro 1.171.40.53 (Rigaku OD, 2019)'
_computing_data_reduction 'CrysAlisPro 1.171.40.53 (Rigaku OD, 2019)'
_computing_molecular_graphics 'Olex2 (Dolomanov et al., 2009)'
_computing_publication_material 'Olex2 (Dolomanov et al., 2009)'
_computing_structure_refinement 'ShelXL (Sheldrick, 2015)'
_computing_structure_solution 'ShelXS (Sheldrick, 2008)'
_diffrn_ambient_temperature 293(2)
_diffrn_detector 'CCD plate'
_diffrn_detector_area_resol_mean 16.2312
_diffrn_detector_type Eos
_diffrn_measured_fraction_theta_full 0.998
_diffrn_measured_fraction_theta_max 0.998
_diffrn_measurement_details
;
List of Runs (angles in degrees, time in seconds):

  # Type    Start    End  Width  t~exp~   \w     \q     \k     \f   Frames
--------------------------------------------------------------------------
  1  \w    -99.00 -52.00   0.50    4.00    --  -33.50 -57.00  30.00   94
  2  \w    -58.00  -2.00   0.50    4.00    --  -33.50  77.00 -60.00  112
  3  \w    -69.00 -41.00   0.50    4.00    --  -33.50 178.00 -90.00   56
  4  \w     73.00 100.00   0.50    4.00    --   36.47 178.00-150.00   54
  5  \w    -31.00  47.00   0.50    4.00    --   36.47 -57.00  60.00  156
  6  \w     58.00  95.00   0.50    4.00    --   36.47 178.00  30.00   74
  7  \w     40.00 110.00   0.50   15.00    --  108.00 -94.00-180.00  140
  8  \w    126.00 162.00   0.50   15.00    --  108.00 111.00-120.00   72
  9  \w     38.00  78.00   0.50   15.00    --  108.00 -94.00  30.00   80
 10  \w     63.00 172.00   0.50   15.00    --  108.00  15.00 -90.00  218
;
_diffrn_measurement_device 'four-circle diffractometer'
_diffrn_measurement_device_type 'Xcalibur, Eos, Gemini'
_diffrn_measurement_method '\w scans'
_diffrn_orient_matrix_type 'CrysAlisPro convention (1999,Acta A55,543-557)'
_diffrn_orient_matrix_UB_11 -0.0529129000
_diffrn_orient_matrix_UB_12 -0.0264213000
_diffrn_orient_matrix_UB_13 0.0086724000
_diffrn_orient_matrix_UB_21 0.0247267000
_diffrn_orient_matrix_UB_22 -0.0519572000
_diffrn_orient_matrix_UB_23 -0.0276231000
_diffrn_orient_matrix_UB_31 0.0102234000
_diffrn_orient_matrix_UB_32 -0.0107514000
_diffrn_orient_matrix_UB_33 0.1120718000
_diffrn_radiation_monochromator graphite
_diffrn_radiation_probe x-ray
_diffrn_radiation_type CuK\a
_diffrn_radiation_wavelength 1.54184
_diffrn_reflns_av_R_equivalents 0.0308
_diffrn_reflns_av_unetI/netI 0.0352
_diffrn_reflns_Laue_measured_fraction_full 0.998
_diffrn_reflns_Laue_measured_fraction_max 0.998
_diffrn_reflns_limit_h_max 29
_diffrn_reflns_limit_h_min -26
_diffrn_reflns_limit_k_max 20
_diffrn_reflns_limit_k_min -30
_diffrn_reflns_limit_l_max 15
_diffrn_reflns_limit_l_min -8
_diffrn_reflns_number 19672
_diffrn_reflns_point_group_measured_fraction_full 0.998
_diffrn_reflns_point_group_measured_fraction_max 0.998
_diffrn_reflns_theta_full 67.080
_diffrn_reflns_theta_max 67.080
_diffrn_reflns_theta_min 3.321
_diffrn_source 'fine-focus sealed X-ray tube'
_diffrn_source_type 'Enhance (Cu) X-ray Source'
_exptl_absorpt_coefficient_mu 14.119
_exptl_absorpt_correction_T_max 0.489
_exptl_absorpt_correction_T_min 0.176
_exptl_absorpt_correction_type gaussian
_exptl_absorpt_process_details
;
CrysAlisPro 1.171.40.53 (Rigaku Oxford Diffraction, 2019)
Numerical absorption correction based on gaussian integration over
			a multifaceted crystal model
Empirical absorption correction using spherical harmonics,
 implemented in SCALE3 ABSPACK scaling algorithm.
;
_exptl_crystal_colour colourless
_exptl_crystal_colour_primary colourless
_exptl_crystal_density_diffrn 1.664
_exptl_crystal_description prism
_exptl_crystal_F_000 4320
_exptl_crystal_size_max 0.237
_exptl_crystal_size_mid 0.095
_exptl_crystal_size_min 0.066
_refine_diff_density_max 1.394
_refine_diff_density_min -0.686
_refine_diff_density_rms 0.110
_refine_ls_abs_structure_details
;
 Flack x determined using 2720 quotients [(I+)-(I-)]/[(I+)+(I-)]
 (Parsons, Flack and Wagner, Acta Cryst. B69 (2013) 249-259).
;
_refine_ls_abs_structure_Flack 0.023(8)
_refine_ls_extinction_method none
_refine_ls_goodness_of_fit_ref 1.042
_refine_ls_hydrogen_treatment constr
_refine_ls_matrix_type full
_refine_ls_number_parameters 399
_refine_ls_number_reflns 8017
_refine_ls_number_restraints 32
_refine_ls_restrained_S_all 1.044
_refine_ls_R_factor_all 0.0476
_refine_ls_R_factor_gt 0.0414
_refine_ls_shift/su_max 0.001
_refine_ls_shift/su_mean 0.000
_refine_ls_structure_factor_coef Fsqd
_refine_ls_weighting_details 'w=1/[\s^2^(Fo^2^)+(0.0730P)^2^+3.3659P] where P=(Fo^2^+2Fc^2^)/3'
_refine_ls_weighting_scheme calc
_refine_ls_wR_factor_gt 0.1155
_refine_ls_wR_factor_ref 0.1200
_reflns_Friedel_coverage 0.776
_reflns_Friedel_fraction_full 0.999
_reflns_Friedel_fraction_max 0.999
_reflns_number_gt 7085
_reflns_number_total 8017
_reflns_threshold_expression 'I > 2\s(I)'
_cod_data_source_file jo0c00545_si_003.cif
_cod_data_source_block 20200112
_cod_original_cell_volume 8987.9(3)
_cod_database_code 4038398
_shelx_shelxl_version_number 2014/7
_chemical_oxdiff_formula C44H39O5Cl2Au2P2
_shelx_space_group_comment
;
The symmetry employed for this shelxl refinement is uniquely defined
by the following loop, which should always be used as a source of
symmetry information in preference to the above space-group names.
They are only intended as comments.
;
_reflns_odcompleteness_completeness 99.80
_reflns_odcompleteness_iscentric 1
_reflns_odcompleteness_theta 66.97
_olex2_refinement_description
;
1. Fixed Uiso
 At 1.2 times of:
  All C(H) groups, All C(H,H) groups
 At 1.5 times of:
  All C(H,H,H) groups
2. Restrained distances
 C22-O1
 1.5 with sigma of 0.02
3. Rigid bond restraints
 C23, C28
 with sigma for 1-2 distances of 0.001 and sigma for 1-3 distances of 0.001
4. Uiso/Uaniso restraints and constraints
Uanis(C23) \\sim Ueq, Uanis(C28) \\sim Ueq: with sigma of 0.01 and sigma for
terminal atoms of 0.02
Uanis(C4) \\sim Ueq: with sigma of 0.01 and sigma for terminal atoms of 0.02
Uanis(C22) \\sim Ueq, Uanis(C20) \\sim Ueq: with sigma of 0.01 and sigma for
terminal atoms of 0.02
5.a Riding coordinates:
 C20(H20)
5.b Secondary CH2 refined with riding coordinates:
 C14(H14A,H14B), C36(H36A,H36B)
5.c Aromatic/amide H refined with riding coordinates:
 C6(H6), C5(H5), C4(H4), C3(H3), C2(H2), C10(H10), C9(H9), C8(H8), C7(H7),
 C15(H15), C17(H17), C18(H18), C21(H21), C24(H24), C25(H25), C26(H26), C27(H27),
  C28(H28), C29(H29), C30(H30), C31(H31), C32(H32), C37(H37), C42(H42),
 C43(H43), C39(H39), C40(H40)
5.d Fitted hexagon refined as free rotating group:
 C1(C6,C5,C4,C3,C2), C12(C11,C10,C9,C8,C7), C16(C17,C18,C19,C20,C21), C23(C24,
 C25,C26,C27,C28), C33(C34,C29,C30,C31,C32), C42(C43,C38,C39,C40,C41)
5.e Idealised Me refined as rotating group:
 C22(H22A,H22B,H22C), C44(H44A,H44B,H44C)
;
_olex2_submission_special_instructions 'No special instructions were received'
_oxdiff_exptl_absorpt_empirical_details
;
Empirical correction (ABSPACK) includes:
- Absorption correction using spherical harmonics
- Frame scaling
;
_oxdiff_exptl_absorpt_empirical_full_max 1.298
_oxdiff_exptl_absorpt_empirical_full_min 0.852

loop_
_space_group_symop_operation_xyz
'x, y, z'
'-y+1/2, x+1/2, z'
'-x, -y, z'
'y+1/2, -x+1/2, z'
'x+1/2, -y+1/2, -z'
'-x+1/2, y+1/2, -z'
'y, x, -z'
'-y, -x, -z'

loop_
_atom_site_label
_atom_site_type_symbol
_atom_site_fract_x
_atom_site_fract_y
_atom_site_fract_z
_atom_site_U_iso_or_equiv
_atom_site_adp_type
_atom_site_occupancy
_atom_site_site_symmetry_order
_atom_site_calc_flag
_atom_site_refinement_flags_posn
_atom_site_refinement_flags_adp
_atom_site_refinement_flags_occupancy
_atom_site_disorder_assembly
_atom_site_disorder_group
Au1 Au 0.71568(2) 0.28848(2) 0.87086(3) 0.05445(15) Uani 1 1 d . . . . .
Au2 Au 0.74313(2) 0.25959(2) 0.64440(4) 0.05780(15) Uani 1 1 d . . . . .
Cl1 Cl 0.80263(11) 0.27975(19) 0.8851(3) 0.0885(11) Uani 1 1 d . . . . .
Cl2 Cl 0.74416(13) 0.34726(11) 0.6224(3) 0.0724(8) Uani 1 1 d . . . . .
P1 P 0.63060(10) 0.29535(12) 0.8626(2) 0.0545(7) Uani 1 1 d . . . . .
P2 P 0.73416(12) 0.17451(11) 0.6531(2) 0.0565(7) Uani 1 1 d . . . . .
O1 O 0.4470(4) 0.2612(5) 1.3740(8) 0.095(3) Uani 1 1 d D . . . .
O2 O 0.6185(5) 0.0456(5) 0.1217(9) 0.095(3) Uani 1 1 d . . . . .
C1 C 0.6083(3) 0.3610(3) 0.8516(8) 0.067(3) Uani 1 1 d . . . . .
C6 C 0.6405(3) 0.3985(4) 0.8116(8) 0.072(4) Uani 1 1 d G . . . .
H6 H 0.6742 0.3903 0.7948 0.087 Uiso 1 1 calc R . . . .
C5 C 0.6222(4) 0.4482(4) 0.7967(9) 0.111(6) Uani 1 1 d G . . . .
H5 H 0.6438 0.4733 0.7699 0.133 Uiso 1 1 calc R . . . .
C4 C 0.5718(5) 0.4604(3) 0.8219(10) 0.139(9) Uani 1 1 d G U . . .
H4 H 0.5596 0.4937 0.8119 0.167 Uiso 1 1 calc R . . . .
C3 C 0.5396(3) 0.4230(4) 0.8619(10) 0.101(6) Uani 1 1 d G . . . .
H3 H 0.5058 0.4311 0.8787 0.121 Uiso 1 1 calc R . . . .
C2 C 0.5578(3) 0.3733(4) 0.8767(8) 0.101(6) Uani 1 1 d G . . . .
H2 H 0.5363 0.3482 0.9035 0.122 Uiso 1 1 calc R . . . .
C12 C 0.5561(3) 0.2313(3) 0.8131(4) 0.064(3) Uani 1 1 d . . . . .
C11 C 0.5964(3) 0.2588(3) 0.7703(6) 0.062(3) Uani 1 1 d G . . . .
C10 C 0.6067(3) 0.2541(3) 0.6682(6) 0.067(3) Uani 1 1 d G . . . .
H10 H 0.6336 0.2725 0.6396 0.080 Uiso 1 1 calc R . . . .
C9 C 0.5767(3) 0.2219(4) 0.6090(4) 0.069(3) Uani 1 1 d G . . . .
H9 H 0.5835 0.2187 0.5406 0.083 Uiso 1 1 calc R . . . .
C8 C 0.5364(3) 0.1944(3) 0.6518(6) 0.074(4) Uani 1 1 d G . . . .
H8 H 0.5163 0.1728 0.6121 0.088 Uiso 1 1 calc R . . . .
C7 C 0.5261(3) 0.1991(3) 0.7539(6) 0.069(3) Uani 1 1 d G . . . .
H7 H 0.4991 0.1807 0.7825 0.082 Uiso 1 1 calc R . . . .
C13 C 0.5484(4) 0.2397(5) 0.9228(10) 0.057(3) Uani 1 1 d . . . . .
C14 C 0.5961(4) 0.2644(5) 0.9674(8) 0.057(3) Uani 1 1 d . . . . .
H14A H 0.6177 0.2386 0.9990 0.069 Uiso 1 1 calc R . . . .
H14B H 0.5866 0.2898 1.0175 0.069 Uiso 1 1 calc R . . . .
C15 C 0.5047(5) 0.2300(6) 0.9755(10) 0.069(4) Uani 1 1 d . . . . .
H15 H 0.4781 0.2158 0.9379 0.082 Uiso 1 1 calc R . . . .
C16 C 0.4928(3) 0.2379(3) 1.0795(5) 0.063(3) Uani 1 1 d . . . . .
C17 C 0.4418(3) 0.2480(4) 1.1032(5) 0.071(4) Uani 1 1 d G . . . .
H17 H 0.4171 0.2492 1.0526 0.085 Uiso 1 1 calc R . . . .
C18 C 0.4275(2) 0.2564(4) 1.2025(6) 0.070(4) Uani 1 1 d G . . . .
H18 H 0.3933 0.2632 1.2184 0.084 Uiso 1 1 calc R . . . .
C19 C 0.4644(3) 0.2547(4) 1.2781(5) 0.070(4) Uani 1 1 d G . . . .
C20 C 0.5155(3) 0.2446(4) 1.2544(5) 0.078(4) Uani 1 1 d G U . . .
H20 H 0.5419 0.2333 1.2831 0.094 Uiso 1 1 d R . . . .
C21 C 0.5297(2) 0.2362(4) 1.1551(6) 0.066(3) Uani 1 1 d G . . . .
H21 H 0.5639 0.2294 1.1392 0.079 Uiso 1 1 calc R . . . .
C22 C 0.4827(7) 0.2538(8) 1.4526(12) 0.112(7) Uani 1 1 d D U . . .
H22A H 0.5169 0.2537 1.4256 0.168 Uiso 1 1 calc GR . . . .
H22B H 0.4760 0.2215 1.4850 0.168 Uiso 1 1 calc GR . . . .
H22C H 0.4794 0.2812 1.5005 0.168 Uiso 1 1 calc GR . . . .
C23 C 0.7929(3) 0.1351(3) 0.6631(7) 0.069(3) Uani 1 1 d . U . . .
C24 C 0.7895(4) 0.0838(3) 0.6916(8) 0.091(5) Uani 1 1 d G . . . .
H24 H 0.7578 0.0697 0.7091 0.109 Uiso 1 1 calc R . . . .
C25 C 0.8335(5) 0.0534(3) 0.6939(8) 0.103(6) Uani 1 1 d G . . . .
H25 H 0.8312 0.0190 0.7129 0.124 Uiso 1 1 calc R . . . .
C26 C 0.8808(4) 0.0743(5) 0.6677(9) 0.108(7) Uani 1 1 d G . . . .
H26 H 0.9103 0.0540 0.6692 0.130 Uiso 1 1 calc R . . . .
C27 C 0.8842(3) 0.1256(5) 0.6392(8) 0.118(7) Uani 1 1 d G . . . .
H27 H 0.9159 0.1397 0.6217 0.142 Uiso 1 1 calc R . . . .
C28 C 0.8402(4) 0.1561(3) 0.6369(7) 0.087(4) Uani 1 1 d G U . . .
H28 H 0.8425 0.1904 0.6179 0.104 Uiso 1 1 calc R . . . .
C33 C 0.6920(3) 0.1491(3) 0.7456(6) 0.064(3) Uani 1 1 d . . . . .
C34 C 0.6524(3) 0.1205(3) 0.7030(4) 0.066(3) Uani 1 1 d G . . . .
C29 C 0.6157(3) 0.0974(4) 0.7641(7) 0.073(4) Uani 1 1 d G . . . .
H29 H 0.5892 0.0783 0.7356 0.087 Uiso 1 1 calc R . . . .
C30 C 0.6187(3) 0.1027(4) 0.8679(6) 0.083(4) Uani 1 1 d G . . . .
H30 H 0.5942 0.0872 0.9088 0.100 Uiso 1 1 calc R . . . .
C31 C 0.6583(4) 0.1312(4) 0.9105(4) 0.083(4) Uani 1 1 d G . . . .
H31 H 0.6603 0.1348 0.9799 0.099 Uiso 1 1 calc R . . . .
C32 C 0.6950(3) 0.1544(3) 0.8494(6) 0.071(4) Uani 1 1 d G . . . .
H32 H 0.7215 0.1735 0.8779 0.085 Uiso 1 1 calc R . . . .
C35 C 0.6547(4) 0.1160(4) 0.5937(10) 0.055(3) Uani 1 1 d . . . . .
C36 C 0.6955(5) 0.1485(5) 0.5511(9) 0.064(3) Uani 1 1 d . . . . .
H36A H 0.6803 0.1763 0.5126 0.077 Uiso 1 1 calc R . . . .
H36B H 0.7169 0.1283 0.5064 0.077 Uiso 1 1 calc R . . . .
C37 C 0.6237(6) 0.0840(6) 0.5387(11) 0.079(4) Uani 1 1 d . . . . .
H37 H 0.6005 0.0648 0.5765 0.095 Uiso 1 1 calc R . . . .
C42 C 0.6321(4) 0.1010(3) 0.2572(6) 0.070(4) Uani 1 1 d . . . . .
H42 H 0.6408 0.1260 0.2102 0.084 Uiso 1 1 calc R . . . .
C43 C 0.6339(4) 0.1123(3) 0.3592(7) 0.073(4) Uani 1 1 d G . . . .
H43 H 0.6438 0.1449 0.3805 0.087 Uiso 1 1 calc R . . . .
C38 C 0.6209(4) 0.0749(3) 0.4295(5) 0.068(4) Uani 1 1 d G . . . .
C39 C 0.6062(4) 0.0261(3) 0.3977(6) 0.089(5) Uani 1 1 d G . . . .
H39 H 0.5975 0.0011 0.4447 0.107 Uiso 1 1 calc R . . . .
C40 C 0.6044(4) 0.0148(3) 0.2957(7) 0.090(5) Uani 1 1 d G . . . .
H40 H 0.5945 -0.0178 0.2744 0.108 Uiso 1 1 calc R . . . .
C41 C 0.6173(4) 0.0522(4) 0.2255(5) 0.077(4) Uani 1 1 d G . . . .
C44 C 0.6056(7) -0.0041(7) 0.0916(13) 0.096(5) Uani 1 1 d . . . . .
H44A H 0.6156 -0.0090 0.0228 0.144 Uiso 1 1 calc GR . . . .
H44B H 0.5691 -0.0089 0.0978 0.144 Uiso 1 1 calc GR . . . .
H44C H 0.6231 -0.0286 0.1333 0.144 Uiso 1 1 calc GR . . . .

loop_
_atom_site_aniso_label
_atom_site_aniso_U_11
_atom_site_aniso_U_22
_atom_site_aniso_U_33
_atom_site_aniso_U_23
_atom_site_aniso_U_13
_atom_site_aniso_U_12
Au1 0.0364(2) 0.0635(3) 0.0634(3) -0.0062(2) 0.0008(2) -0.00306(15)
Au2 0.0589(3) 0.0464(3) 0.0681(3) 0.0000(2) 0.0032(3) -0.00441(16)
Cl1 0.0346(13) 0.143(3) 0.088(2) -0.008(2) -0.0011(15) 0.0033(17)
Cl2 0.0761(19) 0.0464(14) 0.095(2) 0.0026(15) 0.0183(17) -0.0022(12)
P1 0.0331(12) 0.0664(17) 0.0639(17) -0.0060(14) -0.0003(12) -0.0020(10)
P2 0.0658(17) 0.0433(14) 0.0602(18) 0.0019(12) -0.0061(14) -0.0056(12)
O1 0.078(6) 0.141(10) 0.066(6) 0.012(6) 0.002(5) 0.005(7)
O2 0.112(9) 0.092(7) 0.080(7) -0.015(6) -0.011(6) -0.007(6)
C1 0.048(6) 0.096(9) 0.058(8) -0.022(7) -0.006(5) 0.000(6)
C6 0.052(7) 0.079(9) 0.085(10) 0.001(8) 0.016(7) 0.006(6)
C5 0.109(15) 0.082(12) 0.142(17) 0.026(12) 0.024(13) 0.019(10)
C4 0.134(13) 0.129(13) 0.153(13) 0.001(11) 0.015(10) 0.011(10)
C3 0.070(9) 0.090(11) 0.143(16) -0.017(11) 0.015(10) 0.023(8)
C2 0.051(8) 0.085(10) 0.168(18) -0.003(12) 0.018(10) 0.010(7)
C12 0.041(6) 0.070(8) 0.082(9) -0.004(7) -0.008(6) 0.004(5)
C11 0.038(6) 0.064(7) 0.084(9) -0.002(6) -0.007(5) -0.001(5)
C10 0.038(6) 0.094(10) 0.067(8) 0.003(7) 0.000(5) 0.001(6)
C9 0.061(7) 0.086(9) 0.060(8) -0.004(7) -0.004(6) 0.009(7)
C8 0.065(8) 0.082(9) 0.075(9) -0.004(7) -0.021(7) 0.007(6)
C7 0.049(7) 0.078(9) 0.079(9) 0.000(7) -0.012(6) -0.010(6)
C13 0.036(5) 0.069(7) 0.065(7) -0.006(6) 0.000(5) -0.002(5)
C14 0.034(5) 0.076(8) 0.062(7) 0.001(5) -0.006(4) -0.007(5)
C15 0.051(7) 0.080(9) 0.074(9) 0.004(6) -0.014(6) -0.019(6)
C16 0.043(6) 0.063(7) 0.084(9) 0.018(7) 0.001(6) -0.002(5)
C17 0.055(7) 0.077(9) 0.080(9) 0.008(7) -0.018(6) -0.001(6)
C18 0.044(6) 0.100(11) 0.068(8) 0.011(7) -0.002(6) 0.001(6)
C19 0.050(7) 0.091(10) 0.069(9) 0.016(7) 0.002(5) -0.005(6)
C20 0.072(8) 0.070(8) 0.092(9) 0.020(7) -0.011(7) -0.010(6)
C21 0.038(5) 0.077(8) 0.083(10) 0.019(7) 0.007(5) -0.012(5)
C22 0.112(13) 0.158(18) 0.066(9) 0.008(10) -0.009(9) -0.022(12)
C23 0.091(7) 0.055(6) 0.061(7) -0.007(5) -0.007(6) 0.002(5)
C24 0.107(13) 0.055(8) 0.111(12) -0.005(8) -0.022(10) 0.017(8)
C25 0.116(15) 0.079(11) 0.115(14) -0.006(10) -0.016(12) 0.028(10)
C26 0.082(12) 0.106(14) 0.137(17) -0.023(12) -0.036(11) 0.033(10)
C27 0.075(10) 0.123(16) 0.157(18) -0.050(15) -0.023(12) 0.009(10)
C28 0.084(7) 0.078(8) 0.099(8) -0.001(8) -0.016(7) -0.002(6)
C33 0.075(8) 0.051(7) 0.067(8) 0.006(6) 0.002(6) 0.016(6)
C34 0.071(8) 0.049(7) 0.077(9) -0.003(6) -0.012(7) 0.008(6)
C29 0.078(10) 0.072(9) 0.068(9) 0.013(7) 0.005(7) -0.005(7)
C30 0.086(10) 0.079(9) 0.084(10) 0.011(8) 0.010(9) 0.008(8)
C31 0.093(11) 0.086(10) 0.068(9) 0.006(8) 0.007(8) 0.019(8)
C32 0.100(10) 0.053(7) 0.060(8) -0.015(6) -0.003(7) 0.006(7)
C35 0.046(6) 0.045(6) 0.076(8) 0.002(5) -0.009(5) 0.004(4)
C36 0.069(8) 0.062(7) 0.061(7) 0.009(6) -0.006(6) -0.009(6)
C37 0.087(10) 0.078(10) 0.072(9) -0.001(7) 0.015(7) -0.027(8)
C42 0.077(9) 0.070(9) 0.064(8) 0.003(7) -0.008(7) -0.026(7)
C43 0.059(7) 0.049(6) 0.110(12) 0.002(7) -0.017(8) -0.013(5)
C38 0.077(9) 0.053(7) 0.072(9) 0.002(6) -0.003(7) -0.013(6)
C39 0.090(11) 0.085(10) 0.092(12) -0.012(9) -0.005(9) -0.022(8)
C40 0.089(12) 0.094(12) 0.088(11) -0.017(9) -0.012(9) 0.008(9)
C41 0.059(8) 0.073(9) 0.101(12) -0.001(8) 0.001(7) -0.010(7)
C44 0.100(12) 0.092(12) 0.095(12) -0.008(10) -0.024(10) 0.009(9)

loop_
_atom_type_symbol
_atom_type_description
_atom_type_scat_dispersion_real
_atom_type_scat_dispersion_imag
_atom_type_scat_source
C C 0.0181 0.0091 'International Tables Vol C Tables 4.2.6.8 and 6.1.1.4'
H H 0.0000 0.0000 'International Tables Vol C Tables 4.2.6.8 and 6.1.1.4'
Au Au -4.4197 7.2980 'International Tables Vol C Tables 4.2.6.8 and 6.1.1.4'
Cl Cl 0.3639 0.7018 'International Tables Vol C Tables 4.2.6.8 and 6.1.1.4'
O O 0.0492 0.0322 'International Tables Vol C Tables 4.2.6.8 and 6.1.1.4'
P P 0.2955 0.4335 'International Tables Vol C Tables 4.2.6.8 and 6.1.1.4'

loop_
_exptl_crystal_face_index_h
_exptl_crystal_face_index_k
_exptl_crystal_face_index_l
_exptl_crystal_face_perp_dist
1 4 8 0.1218
4 -16 0 0.0330
-2 0 -9 0.1038
-4 16 -1 0.0280
0 -4 8 0.1189
-3 3 -8 0.1000
-16 5 0 0.0515
-14 -9 1 0.0625
17 0 0 0.0537
-16 -5 0 0.0411
10 14 0 0.0377

loop_
_geom_angle_atom_site_label_1
_geom_angle_atom_site_label_2
_geom_angle_atom_site_label_3
_geom_angle
_geom_angle_site_symmetry_1
_geom_angle_site_symmetry_3
_geom_angle_publ_flag
Cl1 Au1 Au2 80.39(10) . . ?
P1 Au1 Au2 101.25(8) . . ?
P1 Au1 Cl1 177.77(14) . . ?
Cl2 Au2 Au1 83.67(9) . . ?
P2 Au2 Au1 99.28(8) . . ?
P2 Au2 Cl2 173.13(13) . . ?
C1 P1 Au1 113.5(3) . . ?
C1 P1 C14 108.5(5) . . ?
C11 P1 Au1 119.1(3) . . ?
C11 P1 C1 106.6(4) . . ?
C11 P1 C14 92.7(5) . . ?
C14 P1 Au1 114.3(4) . . ?
C23 P2 Au2 118.0(3) . . ?
C33 P2 Au2 118.1(3) . . ?
C33 P2 C23 104.7(4) . . ?
C33 P2 C36 92.2(5) . . ?
C36 P2 Au2 112.8(4) . . ?
C36 P2 C23 107.8(6) . . ?
C19 O1 C22 117.2(12) . . ?
C44 O2 C41 113.3(12) . . ?
C6 C1 P1 119.9(6) . . ?
C6 C1 C2 120.0 . . ?
C2 C1 P1 119.9(5) . . ?
C1 C6 H6 120.0 . . ?
C1 C6 C5 120.0 . . ?
C5 C6 H6 120.0 . . ?
C6 C5 H5 120.0 . . ?
C6 C5 C4 120.0 . . ?
C4 C5 H5 120.0 . . ?
C5 C4 H4 120.0 . . ?
C3 C4 C5 120.0 . . ?
C3 C4 H4 120.0 . . ?
C4 C3 H3 120.0 . . ?
C2 C3 C4 120.0 . . ?
C2 C3 H3 120.0 . . ?
C1 C2 H2 120.0 . . ?
C3 C2 C1 120.0 . . ?
C3 C2 H2 120.0 . . ?
C11 C12 C7 120.0 . . ?
C11 C12 C13 115.3(7) . . ?
C7 C12 C13 124.7(7) . . ?
C12 C11 P1 111.4(5) . . ?
C10 C11 P1 128.5(5) . . ?
C10 C11 C12 120.0 . . ?
C11 C10 H10 120.0 . . ?
C9 C10 C11 120.0 . . ?
C9 C10 H10 120.0 . . ?
C10 C9 H9 120.0 . . ?
C10 C9 C8 120.0 . . ?
C8 C9 H9 120.0 . . ?
C9 C8 H8 120.0 . . ?
C9 C8 C7 120.0 . . ?
C7 C8 H8 120.0 . . ?
C12 C7 H7 120.0 . . ?
C8 C7 C12 120.0 . . ?
C8 C7 H7 120.0 . . ?
C12 C13 C14 109.6(9) . . ?
C15 C13 C12 126.2(11) . . ?
C15 C13 C14 124.0(11) . . ?
P1 C14 H14A 110.4 . . ?
P1 C14 H14B 110.4 . . ?
C13 C14 P1 106.7(8) . . ?
C13 C14 H14A 110.4 . . ?
C13 C14 H14B 110.4 . . ?
H14A C14 H14B 108.6 . . ?
C13 C15 H15 114.7 . . ?
C13 C15 C16 130.7(11) . . ?
C16 C15 H15 114.7 . . ?
C17 C16 C15 116.9(7) . . ?
C17 C16 C21 120.0 . . ?
C21 C16 C15 123.1(7) . . ?
C16 C17 H17 120.0 . . ?
C16 C17 C18 120.0 . . ?
C18 C17 H17 120.0 . . ?
C17 C18 H18 120.0 . . ?
C19 C18 C17 120.0 . . ?
C19 C18 H18 120.0 . . ?
O1 C19 C18 116.4(7) . . ?
O1 C19 C20 123.6(7) . . ?
C20 C19 C18 120.0 . . ?
C19 C20 H20 138.2 . . ?
C19 C20 C21 120.0 . . ?
C21 C20 H20 99.2 . . ?
C16 C21 H21 120.0 . . ?
C20 C21 C16 120.0 . . ?
C20 C21 H21 120.0 . . ?
O1 C22 H22A 109.5 . . ?
O1 C22 H22B 109.5 . . ?
O1 C22 H22C 109.5 . . ?
H22A C22 H22B 109.5 . . ?
H22A C22 H22C 109.5 . . ?
H22B C22 H22C 109.5 . . ?
C24 C23 P2 120.1(6) . . ?
C24 C23 C28 120.0 . . ?
C28 C23 P2 119.8(6) . . ?
C23 C24 H24 120.0 . . ?
C23 C24 C25 120.0 . . ?
C25 C24 H24 120.0 . . ?
C24 C25 H25 120.0 . . ?
C26 C25 C24 120.0 . . ?
C26 C25 H25 120.0 . . ?
C25 C26 H26 120.0 . . ?
C25 C26 C27 120.0 . . ?
C27 C26 H26 120.0 . . ?
C26 C27 H27 120.0 . . ?
C28 C27 C26 120.0 . . ?
C28 C27 H27 120.0 . . ?
C23 C28 H28 120.0 . . ?
C27 C28 C23 120.0 . . ?
C27 C28 H28 120.0 . . ?
C34 C33 P2 111.9(5) . . ?
C34 C33 C32 120.0 . . ?
C32 C33 P2 128.1(5) . . ?
C33 C34 C35 114.7(8) . . ?
C29 C34 C33 120.0 . . ?
C29 C34 C35 125.2(8) . . ?
C34 C29 H29 120.0 . . ?
C34 C29 C30 120.0 . . ?
C30 C29 H29 120.0 . . ?
C29 C30 H30 120.0 . . ?
C29 C30 C31 120.0 . . ?
C31 C30 H30 120.0 . . ?
C30 C31 H31 120.0 . . ?
C32 C31 C30 120.0 . . ?
C32 C31 H31 120.0 . . ?
C33 C32 H32 120.0 . . ?
C31 C32 C33 120.0 . . ?
C31 C32 H32 120.0 . . ?
C34 C35 C36 111.7(10) . . ?
C37 C35 C34 123.8(12) . . ?
C37 C35 C36 124.5(12) . . ?
P2 C36 H36A 109.9 . . ?
P2 C36 H36B 109.9 . . ?
C35 C36 P2 108.9(9) . . ?
C35 C36 H36A 109.9 . . ?
C35 C36 H36B 109.9 . . ?
H36A C36 H36B 108.3 . . ?
C35 C37 H37 114.6 . . ?
C35 C37 C38 130.7(13) . . ?
C38 C37 H37 114.6 . . ?
C43 C42 H42 120.0 . . ?
C43 C42 C41 120.0 . . ?
C41 C42 H42 120.0 . . ?
C42 C43 H43 120.0 . . ?
C38 C43 C42 120.0 . . ?
C38 C43 H43 120.0 . . ?
C43 C38 C37 122.6(8) . . ?
C43 C38 C39 120.0 . . ?
C39 C38 C37 117.3(8) . . ?
C38 C39 H39 120.0 . . ?
C38 C39 C40 120.0 . . ?
C40 C39 H39 120.0 . . ?
C39 C40 H40 120.0 . . ?
C41 C40 C39 120.0 . . ?
C41 C40 H40 120.0 . . ?
C42 C41 O2 114.1(8) . . ?
C40 C41 O2 125.9(8) . . ?
C40 C41 C42 120.0 . . ?
O2 C44 H44A 109.5 . . ?
O2 C44 H44B 109.5 . . ?
O2 C44 H44C 109.5 . . ?
H44A C44 H44B 109.5 . . ?
H44A C44 H44C 109.5 . . ?
H44B C44 H44C 109.5 . . ?

loop_
_geom_bond_atom_site_label_1
_geom_bond_atom_site_label_2
_geom_bond_distance
_geom_bond_site_symmetry_2
_geom_bond_publ_flag
Au1 Au2 3.1867(6) . ?
Au1 Cl1 2.279(3) . ?
Au1 P1 2.221(3) . ?
Au2 Cl2 2.297(3) . ?
Au2 P2 2.226(3) . ?
P1 C1 1.809(8) . ?
P1 C11 1.789(6) . ?
P1 C14 1.842(11) . ?
P2 C23 1.842(8) . ?
P2 C33 1.776(7) . ?
P2 C36 1.821(12) . ?
O1 C19 1.365(12) . ?
O1 C22 1.411(16) . ?
O2 C41 1.392(13) . ?
O2 C44 1.392(19) . ?
C1 C6 1.3900 . ?
C1 C2 1.3900 . ?
C6 H6 0.9300 . ?
C6 C5 1.3900 . ?
C5 H5 0.9300 . ?
C5 C4 1.3900 . ?
C4 H4 0.9300 . ?
C4 C3 1.3900 . ?
C3 H3 0.9300 . ?
C3 C2 1.3900 . ?
C2 H2 0.9300 . ?
C12 C11 1.3900 . ?
C12 C7 1.3900 . ?
C12 C13 1.489(14) . ?
C11 C10 1.3900 . ?
C10 H10 0.9300 . ?
C10 C9 1.3900 . ?
C9 H9 0.9300 . ?
C9 C8 1.3900 . ?
C8 H8 0.9300 . ?
C8 C7 1.3900 . ?
C7 H7 0.9300 . ?
C13 C14 1.516(15) . ?
C13 C15 1.359(17) . ?
C14 H14A 0.9700 . ?
C14 H14B 0.9700 . ?
C15 H15 0.9300 . ?
C15 C16 1.432(15) . ?
C16 C17 1.3900 . ?
C16 C21 1.3900 . ?
C17 H17 0.9300 . ?
C17 C18 1.3900 . ?
C18 H18 0.9300 . ?
C18 C19 1.3900 . ?
C19 C20 1.3900 . ?
C20 H20 0.8393 . ?
C20 C21 1.3900 . ?
C21 H21 0.9300 . ?
C22 H22A 0.9600 . ?
C22 H22B 0.9600 . ?
C22 H22C 0.9600 . ?
C23 C24 1.3900 . ?
C23 C28 1.3900 . ?
C24 H24 0.9300 . ?
C24 C25 1.3900 . ?
C25 H25 0.9300 . ?
C25 C26 1.3900 . ?
C26 H26 0.9300 . ?
C26 C27 1.3900 . ?
C27 H27 0.9300 . ?
C27 C28 1.3900 . ?
C28 H28 0.9300 . ?
C33 C34 1.3900 . ?
C33 C32 1.3900 . ?
C34 C29 1.3900 . ?
C34 C35 1.460(15) . ?
C29 H29 0.9300 . ?
C29 C30 1.3900 . ?
C30 H30 0.9300 . ?
C30 C31 1.3900 . ?
C31 H31 0.9300 . ?
C31 C32 1.3900 . ?
C32 H32 0.9300 . ?
C35 C36 1.468(17) . ?
C35 C37 1.371(18) . ?
C36 H36A 0.9700 . ?
C36 H36B 0.9700 . ?
C37 H37 0.9300 . ?
C37 C38 1.474(15) . ?
C42 H42 0.9300 . ?
C42 C43 1.3900 . ?
C42 C41 1.3900 . ?
C43 H43 0.9300 . ?
C43 C38 1.3900 . ?
C38 C39 1.3900 . ?
C39 H39 0.9300 . ?
C39 C40 1.3900 . ?
C40 H40 0.9300 . ?
C40 C41 1.3900 . ?
C44 H44A 0.9600 . ?
C44 H44B 0.9600 . ?
C44 H44C 0.9600 . ?

loop_
_exptl_oxdiff_crystal_face_indexfrac_h
_exptl_oxdiff_crystal_face_indexfrac_k
_exptl_oxdiff_crystal_face_indexfrac_l
_exptl_oxdiff_crystal_face_x
_exptl_oxdiff_crystal_face_y
_exptl_oxdiff_crystal_face_z
1.3375 3.5640 8.4156 -0.0920 -0.3846 0.9185
3.9289 -16.4081 0.1538 0.2270 0.9454 0.2338
-2.1827 -0.1625 -8.5655 0.0455 0.1911 -0.9805
-4.0128 16.3588 -0.5226 -0.2244 -0.9347 -0.2755
-0.3740 -3.7725 8.4187 0.1925 -0.0458 0.9802
-3.0502 3.0373 -8.3529 0.0087 -0.0025 -1.0000
-15.9733 5.1576 0.0516 0.7094 -0.6644 -0.2130
-14.1490 -8.7677 1.0320 0.9893 0.0772 0.0653
17.0480 -0.2095 -0.0497 -0.8970 0.4338 0.1710
-16.1171 -4.7632 0.0420 0.9790 -0.1522 -0.1089
10.2295 13.7659 -0.0158 -0.9051 -0.4619 -0.0452

loop_
_smtbx_masks_void_nr
_smtbx_masks_void_average_x
_smtbx_masks_void_average_y
_smtbx_masks_void_average_z
_smtbx_masks_void_volume
_smtbx_masks_void_count_electrons
_smtbx_masks_void_content
1 0.000 0.000 0.000 311.1 65.4 ?
2 0.000 0.000 0.500 349.7 59.5 ?
3 0.000 0.500 0.253 152.3 32.9 ?
4 0.000 0.500 0.789 8.1 0.0 ?
5 0.500 0.500 0.000 311.1 64.3 ?
6 0.500 0.500 0.500 349.7 59.6 ?
7 0.500 0.000 0.747 152.3 32.3 ?
8 0.500 0.000 0.211 8.1 0.0 ?
